data_7213141
loop_
_publ_author_name
'McCarthy, Daniel G.'
'Collins, Cornelius C.'
'O&#x2019;Driscoll, Joan P.'
'Lawrence, Simon E.'

_publ_section_title
;
 Lewis acid mediated elimination and rearrangement reactions of
 \a-chlorosulfides derived from phenylthio-substituted
 4,5-dihydrofuran-3(2H&#x200A;)-ones.
;
_journal_issue 24
_journal_name_full 'Journal of the Chemical Society, Perkin Transactions 1'
_journal_page_first 3667
_journal_paper_doi 10.1039/a905169d
_journal_year 1999
_chemical_formula_moiety 'C20 H20 O4 S'
_chemical_formula_sum 'C20 H20 O4 S'
_chemical_formula_weight 356.42
_chemical_name_systematic
; 
 ? 
;
_space_group_IT_number 14
_symmetry_cell_setting monoclinic
_symmetry_space_group_name_Hall '-P 2yn'
_symmetry_space_group_name_H-M 'P 1 21/n 1'
_atom_sites_solution_hydrogens geom
_atom_sites_solution_primary direct
_atom_sites_solution_secondary difmap
_audit_creation_method SHELXL-97
_cell_angle_alpha 90.00
_cell_angle_beta 93.33(3)
_cell_angle_gamma 90.00
_cell_formula_units_Z 4
_cell_length_a 5.9199(19)
_cell_length_b 16.419(5)
_cell_length_c 18.436(5)
_cell_measurement_reflns_used 22
_cell_measurement_temperature 293(2)
_cell_measurement_theta_max 14.85
_cell_measurement_theta_min 11.65
_cell_volume 1788.9(9)
_computing_cell_refinement 'Nonius MACH3'
_computing_data_collection 'Nonius MACH3'
_computing_data_reduction 'maXus (Gilmore, 1998)'
_computing_molecular_graphics 'PLATON (Spek, 1998) '
_computing_structure_refinement 'SHELXL-97 (Sheldrick, 1997)'
_computing_structure_solution 'SHELXS-97 (Sheldrick, 1990)'
_diffrn_ambient_temperature 293(2)
_diffrn_measured_fraction_theta_full 0.978
_diffrn_measured_fraction_theta_max 0.978
_diffrn_measurement_device_type 'Nonius MACH3'
_diffrn_measurement_method 'omega/2theta scans'
_diffrn_radiation_monochromator graphite
_diffrn_radiation_source 'fine-focus sealed tube'
_diffrn_radiation_type MoK\a
_diffrn_radiation_wavelength 0.71069
_diffrn_reflns_av_R_equivalents 0.0269
_diffrn_reflns_av_sigmaI/netI 0.1610
_diffrn_reflns_limit_h_max 7
_diffrn_reflns_limit_h_min -2
_diffrn_reflns_limit_k_max 21
_diffrn_reflns_limit_k_min -15
_diffrn_reflns_limit_l_max 20
_diffrn_reflns_limit_l_min -23
_diffrn_reflns_number 6389
_diffrn_reflns_theta_full 27.51
_diffrn_reflns_theta_max 27.51
_diffrn_reflns_theta_min 2.21
_diffrn_standards_decay_% 1.8
_diffrn_standards_interval_time '3600 seconds'
_diffrn_standards_number 3
_exptl_absorpt_coefficient_mu 0.202
_exptl_absorpt_correction_type none
_exptl_crystal_colour colourless
_exptl_crystal_density_diffrn 1.323
_exptl_crystal_density_method 'not measured'
_exptl_crystal_description blocks
_exptl_crystal_F_000 752
_exptl_crystal_size_max 0.70
_exptl_crystal_size_mid 0.50
_exptl_crystal_size_min 0.30
_refine_diff_density_max 0.192
_refine_diff_density_min -0.199
_refine_diff_density_rms 0.049
_refine_ls_extinction_coef 0.0029(10)
_refine_ls_extinction_expression Fc^*^=kFc[1+0.001xFc^2^\l^3^/sin(2\q)]^-1/4^
_refine_ls_extinction_method SHELXL
_refine_ls_goodness_of_fit_ref 0.892
_refine_ls_hydrogen_treatment mixed
_refine_ls_matrix_type full
_refine_ls_number_parameters 227
_refine_ls_number_reflns 4044
_refine_ls_number_restraints 0
_refine_ls_restrained_S_all 0.892
_refine_ls_R_factor_all 0.1625
_refine_ls_R_factor_gt 0.0605
_refine_ls_shift/su_max 0.000
_refine_ls_shift/su_mean 0.000
_refine_ls_structure_factor_coef Fsqd
_refine_ls_weighting_details 'w=1/[\s^2^(Fo^2^)+(0.0500P)^2^+0.0000P] where P=(Fo^2^+2Fc^2^)/3'
_refine_ls_weighting_scheme calc
_refine_ls_wR_factor_gt 0.1038
_refine_ls_wR_factor_ref 0.1221
_reflns_number_gt 1665
_reflns_number_total 4044
_reflns_threshold_expression >2sigma(I)
_cod_data_source_file 905169dsup1.cif
_cod_data_source_block dgm9702
_cod_depositor_comments
;
The following automatic conversions were performed:

'_symmetry_cell_setting' value 'Monoclinic' changed to 'monoclinic'
according to /home/saulius/struct/CIF-dictionaries/cif_core.dic
dictionary named 'cif_core.dic' version 2.4.2 from 2011-04-26.

Automatic conversion script
Id: cif_fix_values 1891 2012-01-12 08:04:46Z andrius 

The following automatic conversions were performed:

'_refine_ls_weighting_scheme' value 'calc
w=1/[\s^2^(Fo^2^)+(0.0500P)^2^+0.0000P] where P=(Fo^2^+2Fc^2^)/3' was
changed to 'calc'. New tag '_refine_ls_weighting_details' was
created. The value of the new tag was set to
'w=1/[\s^2^(Fo^2^)+(0.0500P)^2^+0.0000P] where P=(Fo^2^+2Fc^2^)/3'.

Automatic conversion script
Id: cif_fix_values 3143 2015-03-26 13:38:13Z robertas 
;
_cod_original_sg_symbol_H-M P21/n
_cod_database_code 7213141

loop_
_symmetry_equiv_pos_as_xyz
'x, y, z'
'x+1/2, -y+1/2, z+1/2'
'-x, -y, -z'
'-x-1/2, y-1/2, -z-1/2'

loop_
_atom_site_label
_atom_site_type_symbol
_atom_site_fract_x
_atom_site_fract_y
_atom_site_fract_z
_atom_site_U_iso_or_equiv
_atom_site_adp_type
_atom_site_occupancy
_atom_site_calc_flag
_atom_site_refinement_flags
O1 O 0.7690(3) 0.39643(12) -0.02342(10) 0.0484(6) Uani 1 d .
C2 C 0.7668(5) 0.43267(17) -0.09639(14) 0.0380(8) Uani 1 d .
C3 C 0.6227(5) 0.37449(17) -0.14307(16) 0.0420(8) Uani 1 d .
C4 C 0.5402(5) 0.31164(17) -0.09478(15) 0.0346(7) Uani 1 d .
C5 C 0.6382(5) 0.32960(19) -0.02929(16) 0.0454(8) Uani 1 d .
H5 H 0.6163 0.2968 0.0108 0.055 Uiso 1 calc R
O6 O 0.5887(4) 0.38297(13) -0.20817(11) 0.0679(8) Uani 1 d .
C7 C 1.0083(5) 0.4370(2) -0.11806(18) 0.0553(9) Uani 1 d .
H7A H 1.0911 0.4752 -0.0873 0.083 Uiso 1 calc R
H7B H 1.0107 0.4543 -0.1677 0.083 Uiso 1 calc R
H7C H 1.0769 0.3841 -0.1129 0.083 Uiso 1 calc R
C8 C 0.6555(6) 0.51591(17) -0.09332(17) 0.0517(9) Uani 1 d .
H8A H 0.5028 0.5098 -0.0793 0.078 Uiso 1 calc R
H8B H 0.6547 0.5411 -0.1403 0.078 Uiso 1 calc R
H8C H 0.7387 0.5494 -0.0584 0.078 Uiso 1 calc R
C9 C 0.3808(5) 0.24653(17) -0.11801(14) 0.0360(7) Uani 1 d .
C10 C 0.2166(5) 0.21292(17) -0.07486(15) 0.0376(8) Uani 1 d .
C11 C 0.0599(5) 0.15649(17) -0.10554(16) 0.0445(8) Uani 1 d .
H11 H -0.0503 0.1356 -0.0768 0.053 Uiso 1 calc R
C12 C 0.0636(5) 0.13117(18) -0.17624(16) 0.0434(8) Uani 1 d .
C13 C 0.2322(5) 0.16251(18) -0.21904(16) 0.0406(8) Uani 1 d .
C14 C 0.3831(5) 0.21878(17) -0.19027(15) 0.0394(8) Uani 1 d .
H14 H 0.4916 0.2396 -0.2197 0.047 Uiso 1 calc R
O15 O -0.0816(4) 0.07725(13) -0.20979(11) 0.0583(6) Uani 1 d .
C16 C -0.2420(6) 0.0378(2) -0.16738(19) 0.0649(11) Uani 1 d .
H16A H -0.3335 0.0017 -0.1977 0.097 Uiso 1 calc R
H16B H -0.3369 0.0778 -0.1465 0.097 Uiso 1 calc R
H16C H -0.1641 0.0071 -0.1293 0.097 Uiso 1 calc R
O17 O 0.2292(4) 0.13305(13) -0.28830(11) 0.0569(6) Uani 1 d .
C18 C 0.4038(6) 0.1598(2) -0.33269(16) 0.0572(9) Uani 1 d .
H18A H 0.3835 0.1352 -0.3798 0.086 Uiso 1 calc R
H18B H 0.5483 0.1443 -0.3106 0.086 Uiso 1 calc R
H18C H 0.3972 0.2180 -0.3375 0.086 Uiso 1 calc R
S19 S 0.18655(14) 0.24081(5) 0.01690(4) 0.0472(3) Uani 1 d .
C20 C 0.3914(5) 0.17901(17) 0.06493(15) 0.0398(8) Uani 1 d .
C21 C 0.5178(6) 0.1195(2) 0.03347(18) 0.0577(10) Uani 1 d .
H21 H 0.4962 0.1085 -0.0159 0.069 Uiso 1 calc R
C22 C 0.6771(7) 0.0760(2) 0.0757(2) 0.0742(12) Uani 1 d .
H22 H 0.7624 0.0362 0.0541 0.089 Uiso 1 calc R
C23 C 0.7114(7) 0.0904(2) 0.1485(2) 0.0651(10) Uani 1 d .
H23 H 0.8200 0.0611 0.1761 0.078 Uiso 1 calc R
C24 C 0.5848(7) 0.1481(2) 0.18008(19) 0.0611(10) Uani 1 d .
H24 H 0.6048 0.1576 0.2298 0.073 Uiso 1 calc R
C25 C 0.4268(6) 0.1927(2) 0.13886(17) 0.0542(9) Uani 1 d .
H25 H 0.3429 0.2326 0.1610 0.065 Uiso 1 calc R

loop_
_atom_site_aniso_label
_atom_site_aniso_U_11
_atom_site_aniso_U_22
_atom_site_aniso_U_33
_atom_site_aniso_U_23
_atom_site_aniso_U_13
_atom_site_aniso_U_12
O1 0.0557(15) 0.0434(13) 0.0446(12) 0.0009(10) -0.0100(11) -0.0148(12)
C2 0.0420(19) 0.0373(18) 0.0348(17) 0.0008(14) 0.0028(15) -0.0016(16)
C3 0.041(2) 0.0415(19) 0.0430(19) -0.0005(16) -0.0018(15) -0.0002(16)
C4 0.0338(18) 0.0340(17) 0.0356(17) -0.0030(14) -0.0017(15) 0.0011(14)
C5 0.052(2) 0.0385(19) 0.0448(19) 0.0077(15) -0.0029(16) -0.0046(17)
O6 0.099(2) 0.0634(16) 0.0393(14) 0.0075(11) -0.0092(13) -0.0324(15)
C7 0.042(2) 0.054(2) 0.071(2) -0.0012(18) 0.0013(18) -0.0044(18)
C8 0.052(2) 0.043(2) 0.060(2) -0.0009(16) 0.0048(17) 0.0017(17)
C9 0.0344(16) 0.0306(17) 0.0421(17) 0.0016(15) -0.0064(14) 0.0028(16)
C10 0.0399(18) 0.0365(17) 0.0362(17) 0.0000(13) 0.0006(15) 0.0016(15)
C11 0.0389(19) 0.0392(18) 0.055(2) 0.0104(16) 0.0031(16) -0.0016(16)
C12 0.046(2) 0.0374(18) 0.0453(19) -0.0055(15) -0.0115(17) -0.0040(17)
C13 0.047(2) 0.0360(17) 0.0386(18) -0.0039(15) 0.0003(15) -0.0030(16)
C14 0.0453(19) 0.0343(17) 0.0389(18) 0.0013(14) 0.0058(15) -0.0042(16)
O15 0.0590(16) 0.0569(15) 0.0585(14) -0.0078(12) 0.0004(13) -0.0244(13)
C16 0.055(2) 0.056(2) 0.084(3) -0.006(2) 0.005(2) -0.020(2)
O17 0.0694(17) 0.0520(14) 0.0496(14) -0.0119(11) 0.0062(12) -0.0184(13)
C18 0.073(3) 0.060(2) 0.0389(19) -0.0077(17) 0.0046(19) -0.003(2)
S19 0.0487(5) 0.0514(6) 0.0417(4) -0.0015(4) 0.0059(4) 0.0073(5)
C20 0.0421(19) 0.0379(18) 0.0392(18) 0.0049(14) 0.0015(15) -0.0064(16)
C21 0.072(3) 0.055(2) 0.047(2) 0.0017(17) 0.0019(19) 0.025(2)
C22 0.084(3) 0.071(3) 0.068(3) 0.002(2) 0.008(2) 0.031(3)
C23 0.067(3) 0.060(3) 0.066(3) 0.017(2) -0.011(2) -0.001(2)
C24 0.075(3) 0.059(2) 0.047(2) 0.0078(19) -0.010(2) -0.013(2)
C25 0.065(2) 0.053(2) 0.045(2) 0.0022(17) 0.0070(18) -0.0013(19)

loop_
_atom_type_symbol
_atom_type_description
_atom_type_scat_dispersion_real
_atom_type_scat_dispersion_imag
_atom_type_scat_source
C C 0.0033 0.0016 'International Tables Vol C Tables 4.2.6.8 and 6.1.1.4'
H H 0.0000 0.0000 'International Tables Vol C Tables 4.2.6.8 and 6.1.1.4'
O O 0.0106 0.0060 'International Tables Vol C Tables 4.2.6.8 and 6.1.1.4'
S S 0.1246 0.1234 'International Tables Vol C Tables 4.2.6.8 and 6.1.1.4'

loop_
_geom_angle_atom_site_label_1
_geom_angle_atom_site_label_2
_geom_angle_atom_site_label_3
_geom_angle
C5 O1 C2 106.4(2)
O1 C2 C7 107.6(2)
O1 C2 C8 108.1(2)
C7 C2 C8 112.8(3)
O1 C2 C3 103.9(2)
C7 C2 C3 113.0(2)
C8 C2 C3 110.9(2)
O6 C3 C4 129.8(3)
O6 C3 C2 123.0(3)
C4 C3 C2 107.2(2)
C5 C4 C3 104.5(3)
C5 C4 C9 131.1(3)
C3 C4 C9 124.4(2)
C4 C5 O1 118.0(3)
C10 C9 C14 117.0(3)
C10 C9 C4 125.0(3)
C14 C9 C4 117.9(3)
C9 C10 C11 119.6(3)
C9 C10 S19 123.4(2)
C11 C10 S19 117.0(2)
C12 C11 C10 122.4(3)
O15 C12 C11 125.9(3)
O15 C12 C13 115.8(3)
C11 C12 C13 118.3(3)
O17 C13 C14 125.1(3)
O17 C13 C12 115.1(3)
C14 C13 C12 119.8(3)
C13 C14 C9 122.9(3)
C12 O15 C16 118.2(3)
C13 O17 C18 117.2(2)
C10 S19 C20 102.98(14)
C21 C20 C25 118.3(3)
C21 C20 S19 124.5(2)
C25 C20 S19 117.2(2)
C20 C21 C22 119.8(3)
C23 C22 C21 121.4(4)
C24 C23 C22 119.1(4)
C23 C24 C25 120.4(3)
C24 C25 C20 120.9(3)

loop_
_geom_bond_atom_site_label_1
_geom_bond_atom_site_label_2
_geom_bond_distance
O1 C5 1.344(3)
O1 C2 1.470(3)
C2 C7 1.509(4)
C2 C8 1.520(4)
C2 C3 1.515(4)
C3 O6 1.213(3)
C3 C4 1.465(4)
C4 C5 1.342(4)
C4 C9 1.473(4)
C9 C10 1.404(4)
C9 C14 1.409(4)
C10 C11 1.406(4)
C10 S19 1.772(3)
C11 C12 1.369(4)
C12 O15 1.358(3)
C12 C13 1.406(4)
C13 O17 1.364(3)
C13 C14 1.370(4)
O15 C16 1.421(4)
O17 C18 1.425(4)
S19 C20 1.778(3)
C20 C21 1.379(4)
C20 C25 1.385(4)
C21 C22 1.386(4)
C22 C23 1.365(5)
C23 C24 1.360(5)
C24 C25 1.381(4)

loop_
_geom_torsion_atom_site_label_1
_geom_torsion_atom_site_label_2
_geom_torsion_atom_site_label_3
_geom_torsion_atom_site_label_4
_geom_torsion
C5 O1 C2 C7 -121.8(3)
C5 O1 C2 C8 116.1(3)
C5 O1 C2 C3 -1.8(3)
O1 C2 C3 O6 -177.3(3)
C7 C2 C3 O6 -61.0(4)
C8 C2 C3 O6 66.8(4)
O1 C2 C3 C4 3.2(3)
C7 C2 C3 C4 119.5(3)
C8 C2 C3 C4 -112.7(3)
O6 C3 C4 C5 177.2(3)
C2 C3 C4 C5 -3.4(3)
O6 C3 C4 C9 -4.0(5)
C2 C3 C4 C9 175.5(3)
C3 C4 C5 O1 2.4(4)
C9 C4 C5 O1 -176.3(3)
C2 O1 C5 C4 -0.3(4)
C5 C4 C9 C10 32.1(5)
C3 C4 C9 C10 -146.4(3)
C5 C4 C9 C14 -151.8(3)
C3 C4 C9 C14 29.6(4)
C14 C9 C10 C11 -2.2(4)
C4 C9 C10 C11 173.9(3)
C14 C9 C10 S19 -179.5(2)
C4 C9 C10 S19 -3.4(4)
C9 C10 C11 C12 1.5(4)
S19 C10 C11 C12 179.0(2)
C10 C11 C12 O15 -179.8(3)
C10 C11 C12 C13 0.6(4)
O15 C12 C13 O17 -1.2(4)
C11 C12 C13 O17 178.4(3)
O15 C12 C13 C14 178.5(3)
C11 C12 C13 C14 -1.9(4)
O17 C13 C14 C9 -179.2(3)
C12 C13 C14 C9 1.2(4)
C10 C9 C14 C13 0.9(4)
C4 C9 C14 C13 -175.5(3)
C11 C12 O15 C16 -5.4(4)
C13 C12 O15 C16 174.2(3)
C14 C13 O17 C18 3.5(4)
C12 C13 O17 C18 -176.9(3)
C9 C10 S19 C20 -83.5(3)
C11 C10 S19 C20 99.1(2)
C10 S19 C20 C21 -5.8(3)
C10 S19 C20 C25 173.5(2)
C25 C20 C21 C22 -0.8(5)
S19 C20 C21 C22 178.5(3)
C20 C21 C22 C23 0.4(6)
C21 C22 C23 C24 0.6(6)
C22 C23 C24 C25 -1.3(6)
C23 C24 C25 C20 0.9(5)
C21 C20 C25 C24 0.1(5)
S19 C20 C25 C24 -179.2(3)
